data_7715031
loop_
_publ_author_name
'Cesari, Cristiana'
'Bortoluzzi, Marco'
'Femoni, Cristina'
'Forti, Francesca'
'Iapalucci, Maria Carmela'
'Zacchini, Stefano'

_publ_section_title
;
 Peraurated ruthenium hydride carbonyl clusters: aurophilicity, isolobal
 analogy, structural isomerism, and fluxionality.
;
_journal_issue 8
_journal_name_full 'Dalton transactions (Cambridge, England : 2003)'
_journal_page_first 3865
_journal_page_last 3879
_journal_paper_doi 10.1039/d3dt04282k
_journal_volume 53
_journal_year 2024
_chemical_formula_sum 'C66 H46 Au3 O12 P3 Ru4'
_chemical_formula_weight 2119.11
_space_group_crystal_system triclinic
_space_group_IT_number 2
_space_group_name_Hall '-P 1'
_space_group_name_H-M_alt 'P -1'
_atom_sites_solution_hydrogens mixed
_audit_creation_method SHELXL-2014/7
_audit_update_record
;
2023-11-02 deposited with the CCDC.	2024-01-18 downloaded from the CCDC.
;
_cell_angle_alpha 108.410(4)
_cell_angle_beta 98.613(4)
_cell_angle_gamma 109.110(4)
_cell_formula_units_Z 2
_cell_length_a 13.2702(19)
_cell_length_b 14.563(2)
_cell_length_c 18.762(3)
_cell_measurement_reflns_used 9963
_cell_measurement_temperature 100(2)
_cell_measurement_theta_max 26.4585
_cell_measurement_theta_min 2.2455
_cell_volume 3118.4(8)
_computing_cell_refinement 'APEX2 (Bruker AXS, 2006)'
_computing_data_collection 'APEX2 (Bruker AXS, 2006)'
_computing_data_reduction 'SAINT (Bruker AXS, 2004)'
_computing_molecular_graphics 'SCHAKAL99 (Keller, 1999)'
_computing_publication_material 'XCIF (Bruker AXS, 2001)'
_computing_structure_refinement 'SHELXL-2014/7 (Sheldrick, 2014)'
_computing_structure_solution 'SHELXL-2014/7 (Sheldrick, 2014)'
_diffrn_ambient_temperature 100(2)
_diffrn_measured_fraction_theta_full 0.984
_diffrn_measured_fraction_theta_max 0.984
_diffrn_measurement_device_type 'PHOTON2 area detector'
_diffrn_measurement_method 'phi and omega scans'
_diffrn_radiation_type MoK\a
_diffrn_radiation_wavelength 0.71073
_diffrn_reflns_av_R_equivalents 0.0816
_diffrn_reflns_av_unetI/netI 0.0931
_diffrn_reflns_Laue_measured_fraction_full 0.984
_diffrn_reflns_Laue_measured_fraction_max 0.984
_diffrn_reflns_limit_h_max 15
_diffrn_reflns_limit_h_min -15
_diffrn_reflns_limit_k_max 17
_diffrn_reflns_limit_k_min -17
_diffrn_reflns_limit_l_max 22
_diffrn_reflns_limit_l_min -22
_diffrn_reflns_number 31342
_diffrn_reflns_point_group_measured_fraction_full 0.984
_diffrn_reflns_point_group_measured_fraction_max 0.984
_diffrn_reflns_theta_full 25.100
_diffrn_reflns_theta_max 25.100
_diffrn_reflns_theta_min 1.608
_diffrn_source 'fine-focus sealed tube'
_exptl_absorpt_coefficient_mu 8.111
_exptl_absorpt_correction_T_max 0.2065
_exptl_absorpt_correction_T_min 0.1190
_exptl_absorpt_correction_type empirical
_exptl_absorpt_process_details
;
 Data were corrected for Lorentz polarization and absorption
 effects (empirical absorption corrections SADABS).
 R(int) = 0.1573 (selected reflections only, before parameter refinement)
 R(int) = 0.0718 (selected reflections only, after parameter refinement)
;
_exptl_crystal_colour black
_exptl_crystal_density_diffrn 2.257
_exptl_crystal_description plate
_exptl_crystal_F_000 1992
_exptl_crystal_size_max 0.110
_exptl_crystal_size_mid 0.070
_exptl_crystal_size_min 0.015
_refine_diff_density_max 3.419
_refine_diff_density_min -4.098
_refine_diff_density_rms 0.389
_refine_ls_extinction_method none
_refine_ls_goodness_of_fit_ref 1.136
_refine_ls_hydrogen_treatment mixed
_refine_ls_matrix_type full
_refine_ls_number_parameters 688
_refine_ls_number_reflns 10940
_refine_ls_number_restraints 495
_refine_ls_restrained_S_all 1.115
_refine_ls_R_factor_all 0.0985
_refine_ls_R_factor_gt 0.0820
_refine_ls_shift/su_max 0.000
_refine_ls_shift/su_mean 0.000
_refine_ls_structure_factor_coef Fsqd
_refine_ls_weighting_details 'w=1/[\s^2^(Fo^2^)+272.1556P] where P=(Fo^2^+2Fc^2^)/3'
_refine_ls_weighting_scheme calc
_refine_ls_wR_factor_gt 0.1826
_refine_ls_wR_factor_ref 0.1891
_reflns_Friedel_coverage 0.000
_reflns_number_gt 8946
_reflns_number_total 10940
_reflns_threshold_expression 'I > 2\s(I)'
_cod_data_source_file d3dt04282k3.cif
_cod_data_source_block 4
_cod_depositor_comments 'Adding full bibliography for 7715028--7715032.cif.'
_cod_original_cell_volume 3118.3(8)
_cod_database_code 7715031
_shelx_shelxl_version_number 2014/7
_shelx_space_group_comment
;
The symmetry employed for this shelxl refinement is uniquely defined
by the following loop, which should always be used as a source of
symmetry information in preference to the above space-group names.
They are only intended as comments.
;
_shelx_estimated_absorpt_t_min 0.469
_shelx_estimated_absorpt_t_max 0.888

loop_
_space_group_symop_operation_xyz
'x, y, z'
'-x, -y, -z'

loop_
_atom_site_label
_atom_site_type_symbol
_atom_site_fract_x
_atom_site_fract_y
_atom_site_fract_z
_atom_site_U_iso_or_equiv
_atom_site_adp_type
_atom_site_occupancy
_atom_site_site_symmetry_order
_atom_site_calc_flag
_atom_site_refinement_flags_posn
_atom_site_refinement_flags_adp
_atom_site_refinement_flags_occupancy
_atom_site_disorder_assembly
_atom_site_disorder_group
Au1 Au 0.45995(6) 0.51074(6) 0.25729(4) 0.01377(19) Uani 1 1 d . . . . .
Au2 Au 0.68836(6) 0.55467(6) 0.24415(5) 0.01398(19) Uani 1 1 d . . . . .
Au3 Au 0.36528(6) 0.28537(6) 0.22588(5) 0.01383(19) Uani 1 1 d . . . . .
Ru1 Ru 0.58705(13) 0.40797(12) 0.30549(9) 0.0119(3) Uani 1 1 d . . . . .
Ru2 Ru 0.50842(13) 0.36823(12) 0.14069(9) 0.0117(3) Uani 1 1 d D . . . .
H1 H 0.5890(15) 0.2890(17) 0.1360(17) 0.014 Uiso 1 1 d D U . . .
Ru3 Ru 0.72081(13) 0.35934(13) 0.21030(9) 0.0143(3) Uani 1 1 d D . . . .
Ru4 Ru 0.50789(13) 0.19199(12) 0.16803(9) 0.0134(3) Uani 1 1 d D . . . .
C1 C 0.6208(18) 0.5383(18) 0.3842(12) 0.022(4) Uani 1 1 d . U . . .
C2 C 0.5228(17) 0.3526(16) 0.3748(12) 0.017(4) Uani 1 1 d . U . . .
C3 C 0.7291(18) 0.3995(17) 0.3379(14) 0.024(5) Uani 1 1 d . U . . .
C4 C 0.371(2) 0.3708(19) 0.0954(13) 0.026(5) Uani 1 1 d . U . . .
C5 C 0.571(2) 0.440(2) 0.0791(13) 0.030(5) Uani 1 1 d . U . . .
C6 C 0.4524(18) 0.2245(16) 0.0658(12) 0.019(4) Uani 1 1 d . U . . .
C7 C 0.8665(18) 0.4778(16) 0.2413(12) 0.018(4) Uani 1 1 d . U . . .
C8 C 0.7094(18) 0.3221(19) 0.1022(13) 0.026(5) Uani 1 1 d . U . . .
C9 C 0.7754(19) 0.2599(19) 0.2231(15) 0.029(5) Uani 1 1 d . U . . .
C10 C 0.5568(17) 0.1758(16) 0.2625(12) 0.019(4) Uani 1 1 d . U . . .
C11 C 0.3662(18) 0.0845(17) 0.1298(12) 0.021(4) Uani 1 1 d . U . . .
C12 C 0.5673(19) 0.1071(18) 0.1048(14) 0.026(5) Uani 1 1 d . U . . .
O1 O 0.6477(14) 0.6191(12) 0.4365(9) 0.030(4) Uani 1 1 d . U . . .
O2 O 0.4925(12) 0.3280(12) 0.4195(8) 0.020(3) Uani 1 1 d . U . . .
O3 O 0.7952(12) 0.4094(12) 0.3903(8) 0.022(3) Uani 1 1 d . U . . .
O4 O 0.2946(14) 0.3652(15) 0.0638(9) 0.036(4) Uani 1 1 d . U . . .
O5 O 0.6044(14) 0.4763(14) 0.0384(10) 0.036(4) Uani 1 1 d . U . . .
O6 O 0.4013(14) 0.1652(11) -0.0012(9) 0.027(4) Uani 1 1 d . U . . .
O7 O 0.9495(13) 0.5362(13) 0.2593(10) 0.032(4) Uani 1 1 d . U . . .
O8 O 0.7153(14) 0.2977(16) 0.0389(10) 0.040(4) Uani 1 1 d . U . . .
O9 O 0.8055(13) 0.1982(13) 0.2276(11) 0.038(4) Uani 1 1 d . U . . .
O10 O 0.5809(13) 0.1533(12) 0.3142(9) 0.025(3) Uani 1 1 d . U . . .
O11 O 0.2799(13) 0.0092(13) 0.1035(9) 0.029(4) Uani 1 1 d . U . . .
O12 O 0.6061(14) 0.0570(13) 0.0672(10) 0.036(4) Uani 1 1 d . U . . .
P1 P 0.3602(4) 0.6113(4) 0.2518(3) 0.0149(10) Uani 1 1 d . U . . .
C101 C 0.4191(12) 0.7120(10) 0.2147(8) 0.020(3) Uani 1 1 d G U . . .
C102 C 0.4930(12) 0.7004(10) 0.1708(9) 0.029(4) Uani 1 1 d G U . . .
H102 H 0.5172 0.6445 0.1650 0.035 Uiso 1 1 calc R U . . .
C103 C 0.5315(12) 0.7705(12) 0.1354(8) 0.029(4) Uani 1 1 d G U . . .
H103 H 0.5820 0.7626 0.1054 0.035 Uiso 1 1 calc R U . . .
C104 C 0.4961(13) 0.8522(11) 0.1440(9) 0.032(4) Uani 1 1 d G U . . .
H104 H 0.5223 0.9001 0.1198 0.039 Uiso 1 1 calc R U . . .
C105 C 0.4221(13) 0.8638(10) 0.1879(9) 0.031(4) Uani 1 1 d G U . . .
H105 H 0.3979 0.9197 0.1937 0.037 Uiso 1 1 calc R U . . .
C106 C 0.3837(11) 0.7937(11) 0.2233(8) 0.023(4) Uani 1 1 d G U . . .
H106 H 0.3332 0.8017 0.2533 0.028 Uiso 1 1 calc R U . . .
C111 C 0.2238(9) 0.5331(10) 0.1829(7) 0.018(3) Uani 1 1 d G U . . .
C112 C 0.1975(11) 0.5411(11) 0.1112(8) 0.030(4) Uani 1 1 d G U . . .
H112 H 0.2499 0.5922 0.0991 0.036 Uiso 1 1 calc R U . . .
C113 C 0.0946(13) 0.4744(13) 0.0571(7) 0.038(5) Uani 1 1 d G U . . .
H113 H 0.0766 0.4799 0.0081 0.045 Uiso 1 1 calc R U . . .
C114 C 0.0180(10) 0.3996(12) 0.0747(8) 0.038(5) Uani 1 1 d G U . . .
H114 H -0.0523 0.3540 0.0378 0.045 Uiso 1 1 calc R U . . .
C115 C 0.0443(10) 0.3916(11) 0.1465(9) 0.035(4) Uani 1 1 d G U . . .
H115 H -0.0081 0.3405 0.1585 0.041 Uiso 1 1 calc R U . . .
C116 C 0.1472(12) 0.4583(11) 0.2006(7) 0.027(4) Uani 1 1 d G U . . .
H116 H 0.1651 0.4528 0.2496 0.033 Uiso 1 1 calc R U . . .
C121 C 0.3336(11) 0.6808(10) 0.3419(6) 0.016(3) Uani 1 1 d G U . . .
C122 C 0.2358(10) 0.6966(11) 0.3412(6) 0.021(4) Uani 1 1 d G U . . .
H122 H 0.1788 0.6674 0.2934 0.025 Uiso 1 1 calc R U . . .
C123 C 0.2213(9) 0.7552(11) 0.4103(7) 0.021(4) Uani 1 1 d G U . . .
H123 H 0.1544 0.7660 0.4098 0.025 Uiso 1 1 calc R U . . .
C124 C 0.3046(11) 0.7979(11) 0.4803(6) 0.024(4) Uani 1 1 d G U . . .
H124 H 0.2947 0.8379 0.5276 0.028 Uiso 1 1 calc R U . . .
C125 C 0.4025(10) 0.7821(11) 0.4811(6) 0.025(4) Uani 1 1 d G U . . .
H125 H 0.4594 0.8113 0.5289 0.030 Uiso 1 1 calc R U . . .
C126 C 0.4170(9) 0.7235(11) 0.4119(7) 0.019(4) Uani 1 1 d G U . . .
H126 H 0.4839 0.7127 0.4124 0.023 Uiso 1 1 calc R U . . .
P2 P 0.8238(4) 0.7241(4) 0.2918(3) 0.0164(11) Uani 1 1 d . U . . .
C201 C 0.9143(10) 0.7590(9) 0.3880(6) 0.017(3) Uani 1 1 d G U . . .
C202 C 0.9886(11) 0.8626(8) 0.4330(7) 0.018(4) Uani 1 1 d G U . . .
H202 H 0.9929 0.9163 0.4136 0.022 Uiso 1 1 calc R U . . .
C203 C 1.0565(10) 0.8877(7) 0.5062(7) 0.018(4) Uani 1 1 d G U . . .
H203 H 1.1072 0.9585 0.5370 0.021 Uiso 1 1 calc R U . . .
C204 C 1.0501(10) 0.8091(10) 0.5346(6) 0.020(4) Uani 1 1 d G U . . .
H204 H 1.0965 0.8263 0.5847 0.024 Uiso 1 1 calc R U . . .
C205 C 0.9758(11) 0.7055(8) 0.4897(7) 0.021(4) Uani 1 1 d G U . . .
H205 H 0.9715 0.6519 0.5090 0.025 Uiso 1 1 calc R U . . .
C206 C 0.9079(10) 0.6805(7) 0.4164(7) 0.016(3) Uani 1 1 d G U . . .
H206 H 0.8572 0.6097 0.3857 0.020 Uiso 1 1 calc R U . . .
C211 C 0.9118(10) 0.7459(12) 0.2273(7) 0.020(3) Uani 1 1 d G U . . .
C212 C 1.0270(10) 0.7968(12) 0.2542(6) 0.026(4) Uani 1 1 d G U . . .
H212 H 1.0639 0.8190 0.3079 0.031 Uiso 1 1 calc R U . . .
C213 C 1.0883(8) 0.8150(12) 0.2024(7) 0.027(4) Uani 1 1 d G U . . .
H213 H 1.1670 0.8498 0.2208 0.033 Uiso 1 1 calc R U . . .
C214 C 1.0343(11) 0.7825(13) 0.1238(7) 0.029(4) Uani 1 1 d G U . . .
H214 H 1.0762 0.7950 0.0885 0.035 Uiso 1 1 calc R U . . .
C215 C 0.9191(11) 0.7316(13) 0.0970(6) 0.034(4) Uani 1 1 d G U . . .
H215 H 0.8823 0.7094 0.0432 0.041 Uiso 1 1 calc R U . . .
C216 C 0.8579(8) 0.7133(13) 0.1487(8) 0.030(4) Uani 1 1 d G U . . .
H216 H 0.7791 0.6786 0.1303 0.036 Uiso 1 1 calc R U . . .
C221 C 0.7734(12) 0.8269(10) 0.3088(8) 0.020(3) Uani 1 1 d G U . . .
C222 C 0.6955(12) 0.8227(9) 0.3510(8) 0.026(4) Uani 1 1 d G U . . .
H222 H 0.6742 0.7690 0.3710 0.031 Uiso 1 1 calc R U . . .
C223 C 0.6489(11) 0.8971(11) 0.3640(8) 0.031(4) Uani 1 1 d G U . . .
H223 H 0.5957 0.8943 0.3929 0.037 Uiso 1 1 calc R U . . .
C224 C 0.6802(12) 0.9756(10) 0.3349(9) 0.028(4) Uani 1 1 d G U . . .
H224 H 0.6484 1.0265 0.3438 0.034 Uiso 1 1 calc R U . . .
C225 C 0.7581(13) 0.9798(10) 0.2927(9) 0.035(4) Uani 1 1 d G U . . .
H225 H 0.7794 1.0334 0.2728 0.042 Uiso 1 1 calc R U . . .
C226 C 0.8047(11) 0.9054(11) 0.2797(8) 0.034(4) Uani 1 1 d G U . . .
H226 H 0.8579 0.9082 0.2508 0.041 Uiso 1 1 calc R U . . .
P3 P 0.2095(4) 0.2200(4) 0.2647(3) 0.0145(10) Uani 1 1 d . U . . .
C301 C 0.1762(10) 0.3240(9) 0.3259(7) 0.016(3) Uani 1 1 d G U . . .
C302 C 0.0669(9) 0.3150(8) 0.3156(7) 0.022(4) Uani 1 1 d G U . . .
H302 H 0.0082 0.2528 0.2773 0.027 Uiso 1 1 calc R U . . .
C303 C 0.0435(8) 0.3968(10) 0.3614(8) 0.020(4) Uani 1 1 d G U . . .
H303 H -0.0311 0.3907 0.3544 0.024 Uiso 1 1 calc R U . . .
C304 C 0.1294(11) 0.4877(9) 0.4176(7) 0.021(4) Uani 1 1 d G U . . .
H304 H 0.1134 0.5437 0.4489 0.025 Uiso 1 1 calc R U . . .
C305 C 0.2387(9) 0.4968(8) 0.4278(7) 0.025(4) Uani 1 1 d G U . . .
H305 H 0.2974 0.5589 0.4662 0.030 Uiso 1 1 calc R U . . .
C306 C 0.2621(8) 0.4149(10) 0.3820(8) 0.020(4) Uani 1 1 d G U . . .
H306 H 0.3368 0.4211 0.3890 0.024 Uiso 1 1 calc R U . . .
C311 C 0.0843(9) 0.1320(11) 0.1857(7) 0.023(3) Uani 1 1 d G U . . .
C312 C 0.0680(10) 0.1558(10) 0.1198(8) 0.025(4) Uani 1 1 d G U . . .
H312 H 0.1249 0.2119 0.1154 0.031 Uiso 1 1 calc R U . . .
C313 C -0.0314(12) 0.0973(12) 0.0604(7) 0.036(5) Uani 1 1 d G U . . .
H313 H -0.0425 0.1135 0.0154 0.043 Uiso 1 1 calc R U . . .
C314 C -0.1145(10) 0.0151(12) 0.0668(7) 0.033(4) Uani 1 1 d G U . . .
H314 H -0.1824 -0.0249 0.0262 0.040 Uiso 1 1 calc R U . . .
C315 C -0.0983(11) -0.0087(11) 0.1327(8) 0.034(4) Uani 1 1 d G U . . .
H315 H -0.1551 -0.0649 0.1371 0.041 Uiso 1 1 calc R U . . .
C316 C 0.0011(12) 0.0498(12) 0.1921(7) 0.028(4) Uani 1 1 d G U . . .
H316 H 0.0122 0.0335 0.2371 0.033 Uiso 1 1 calc R U . . .
C321 C 0.2289(11) 0.1464(10) 0.3257(7) 0.017(3) Uani 1 1 d G U . . .
C322 C 0.2918(11) 0.0866(11) 0.3098(7) 0.020(4) Uani 1 1 d G U . . .
H322 H 0.3214 0.0812 0.2663 0.024 Uiso 1 1 calc R U . . .
C323 C 0.3114(11) 0.0346(10) 0.3575(8) 0.022(4) Uani 1 1 d G U . . .
H323 H 0.3544 -0.0063 0.3467 0.027 Uiso 1 1 calc R U . . .
C324 C 0.2681(12) 0.0424(11) 0.4212(7) 0.027(4) Uani 1 1 d G U . . .
H324 H 0.2815 0.0068 0.4538 0.032 Uiso 1 1 calc R U . . .
C325 C 0.2052(12) 0.1022(12) 0.4371(7) 0.026(4) Uani 1 1 d G U . . .
H325 H 0.1755 0.1075 0.4806 0.031 Uiso 1 1 calc R U . . .
C326 C 0.1855(11) 0.1542(11) 0.3893(8) 0.027(4) Uani 1 1 d G U . . .
H326 H 0.1425 0.1951 0.4002 0.033 Uiso 1 1 calc R U . . .

loop_
_atom_site_aniso_label
_atom_site_aniso_U_11
_atom_site_aniso_U_22
_atom_site_aniso_U_33
_atom_site_aniso_U_23
_atom_site_aniso_U_13
_atom_site_aniso_U_12
Au1 0.0137(4) 0.0128(4) 0.0175(4) 0.0061(3) 0.0047(3) 0.0083(3)
Au2 0.0114(4) 0.0108(4) 0.0179(4) 0.0053(3) 0.0028(3) 0.0032(3)
Au3 0.0111(4) 0.0132(4) 0.0181(4) 0.0073(3) 0.0050(3) 0.0044(3)
Ru1 0.0110(8) 0.0129(8) 0.0123(8) 0.0053(6) 0.0022(6) 0.0056(6)
Ru2 0.0138(8) 0.0116(8) 0.0106(7) 0.0049(6) 0.0023(6) 0.0061(6)
Ru3 0.0095(8) 0.0154(8) 0.0172(8) 0.0048(7) 0.0025(6) 0.0062(7)
Ru4 0.0148(8) 0.0104(8) 0.0155(8) 0.0048(6) 0.0027(6) 0.0064(6)
C1 0.023(10) 0.031(10) 0.015(9) 0.009(8) -0.001(8) 0.018(9)
C2 0.019(10) 0.018(9) 0.014(9) 0.006(8) 0.001(8) 0.011(8)
C3 0.021(10) 0.019(10) 0.031(11) 0.008(9) 0.003(9) 0.011(8)
C4 0.031(11) 0.037(11) 0.016(10) 0.013(9) 0.003(9) 0.020(10)
C5 0.040(12) 0.036(12) 0.018(10) 0.015(9) 0.012(9) 0.012(10)
C6 0.028(8) 0.014(7) 0.018(7) 0.011(6) 0.003(6) 0.010(6)
C7 0.016(6) 0.018(6) 0.020(6) 0.006(4) 0.001(4) 0.009(4)
C8 0.017(8) 0.033(8) 0.023(8) 0.008(6) 0.010(6) 0.004(6)
C9 0.017(8) 0.025(8) 0.044(9) 0.013(7) 0.013(7) 0.005(6)
C10 0.017(9) 0.017(9) 0.013(9) -0.002(8) -0.005(8) 0.009(8)
C11 0.021(10) 0.020(10) 0.019(10) 0.003(8) 0.003(8) 0.011(8)
C12 0.019(10) 0.026(11) 0.035(11) 0.011(9) 0.012(9) 0.010(9)
O1 0.039(9) 0.019(8) 0.021(8) -0.003(6) 0.007(7) 0.011(7)
O2 0.019(7) 0.034(8) 0.015(7) 0.017(6) 0.003(6) 0.012(6)
O3 0.018(7) 0.034(8) 0.020(7) 0.012(6) 0.004(6) 0.016(7)
O4 0.033(9) 0.053(10) 0.019(8) 0.001(7) -0.004(7) 0.030(8)
O5 0.037(9) 0.041(10) 0.023(8) 0.017(7) 0.012(7) 0.001(8)
O6 0.041(9) 0.013(7) 0.016(7) 0.006(6) 0.002(6) 0.000(6)
O7 0.016(8) 0.033(8) 0.036(9) 0.003(7) 0.002(7) 0.008(7)
O8 0.029(9) 0.060(11) 0.021(8) 0.009(8) 0.005(7) 0.013(8)
O9 0.015(7) 0.027(8) 0.062(10) 0.007(7) 0.001(7) 0.011(6)
O10 0.027(8) 0.020(7) 0.025(8) 0.008(6) -0.006(6) 0.010(6)
O11 0.026(8) 0.030(8) 0.019(8) 0.007(7) -0.002(6) 0.004(7)
O12 0.030(9) 0.026(8) 0.041(9) -0.004(7) 0.000(7) 0.020(7)
P1 0.018(2) 0.019(2) 0.014(2) 0.010(2) 0.006(2) 0.011(2)
C101 0.025(6) 0.022(6) 0.020(6) 0.013(5) 0.007(5) 0.013(5)
C102 0.032(7) 0.029(7) 0.027(7) 0.011(6) 0.008(6) 0.012(6)
C103 0.035(8) 0.028(7) 0.027(7) 0.013(6) 0.009(7) 0.012(7)
C104 0.036(8) 0.029(7) 0.029(8) 0.013(7) 0.008(7) 0.009(7)
C105 0.037(8) 0.025(7) 0.030(8) 0.013(6) 0.007(7) 0.009(7)
C106 0.032(7) 0.016(7) 0.027(7) 0.014(6) 0.008(6) 0.013(6)
C111 0.019(4) 0.019(4) 0.020(4) 0.010(3) 0.002(4) 0.012(3)
C112 0.029(7) 0.030(7) 0.025(7) 0.013(6) -0.003(6) 0.007(6)
C113 0.036(8) 0.035(8) 0.029(8) 0.010(7) -0.004(7) 0.007(7)
C114 0.030(8) 0.034(8) 0.035(8) 0.003(7) -0.005(7) 0.011(7)
C115 0.025(8) 0.031(8) 0.034(8) -0.001(7) 0.002(7) 0.009(7)
C116 0.020(7) 0.026(7) 0.029(7) 0.008(6) -0.001(6) 0.007(6)
C121 0.021(6) 0.020(6) 0.017(6) 0.010(5) 0.010(5) 0.016(5)
C122 0.026(7) 0.024(7) 0.015(7) 0.008(6) 0.006(6) 0.012(6)
C123 0.025(7) 0.024(7) 0.017(7) 0.009(6) 0.008(6) 0.012(6)
C124 0.028(7) 0.024(7) 0.020(7) 0.005(6) 0.010(6) 0.012(6)
C125 0.027(7) 0.024(7) 0.022(7) 0.009(6) 0.010(6) 0.008(6)
C126 0.025(7) 0.021(7) 0.018(7) 0.012(6) 0.008(6) 0.011(6)
P2 0.013(2) 0.015(2) 0.017(2) 0.005(2) 0.000(2) 0.003(2)
C201 0.011(5) 0.017(6) 0.014(6) -0.002(5) 0.003(5) 0.005(5)
C202 0.016(7) 0.012(6) 0.019(7) -0.003(6) 0.002(6) 0.006(6)
C203 0.020(7) 0.010(6) 0.017(7) -0.001(6) 0.001(6) 0.006(6)
C204 0.021(7) 0.019(7) 0.012(7) 0.000(6) 0.003(6) 0.005(6)
C205 0.022(7) 0.019(7) 0.016(7) 0.007(6) 0.003(6) 0.003(6)
C206 0.016(7) 0.016(7) 0.013(6) 0.004(6) 0.003(6) 0.003(6)
C211 0.015(6) 0.022(6) 0.020(6) 0.007(5) 0.007(5) 0.003(5)
C212 0.026(7) 0.020(7) 0.026(7) 0.001(6) 0.006(6) 0.010(6)
C213 0.025(7) 0.032(8) 0.017(7) 0.005(6) 0.006(6) 0.005(7)
C214 0.025(8) 0.036(8) 0.014(7) 0.006(6) 0.004(6) 0.001(7)
C215 0.022(7) 0.042(8) 0.017(7) 0.005(7) -0.002(6) -0.002(7)
C216 0.018(7) 0.036(8) 0.021(7) 0.007(6) -0.001(6) -0.001(6)
C221 0.023(6) 0.014(6) 0.018(6) -0.002(5) 0.004(5) 0.011(5)
C222 0.026(7) 0.018(7) 0.025(7) -0.002(6) 0.004(6) 0.009(6)
C223 0.034(8) 0.021(7) 0.027(7) -0.002(6) 0.003(7) 0.012(6)
C224 0.033(7) 0.017(6) 0.031(7) -0.001(5) 0.001(5) 0.020(5)
C225 0.037(8) 0.020(7) 0.031(8) 0.000(6) -0.004(7) 0.008(7)
C226 0.035(8) 0.023(7) 0.027(7) -0.002(6) 0.000(7) 0.008(7)
P3 0.011(2) 0.012(2) 0.022(3) 0.010(2) 0.006(2) 0.0033(19)
C301 0.013(6) 0.019(6) 0.021(6) 0.011(5) 0.004(5) 0.011(5)
C302 0.020(7) 0.024(7) 0.025(7) 0.011(6) 0.000(6) 0.011(6)
C303 0.021(7) 0.024(7) 0.020(7) 0.015(6) 0.004(6) 0.007(6)
C304 0.026(7) 0.023(7) 0.019(7) 0.013(6) 0.009(6) 0.011(6)
C305 0.025(7) 0.026(7) 0.023(7) 0.009(6) 0.005(6) 0.009(6)
C306 0.017(7) 0.024(7) 0.024(7) 0.012(6) 0.005(6) 0.011(6)
C311 0.022(6) 0.023(6) 0.022(6) 0.013(5) -0.001(5) 0.007(5)
C312 0.021(7) 0.030(7) 0.020(7) 0.012(6) 0.003(6) 0.002(6)
C313 0.029(8) 0.037(8) 0.024(7) 0.009(7) -0.006(7) -0.001(7)
C314 0.027(8) 0.035(8) 0.019(7) 0.008(7) -0.006(7) -0.001(7)
C315 0.025(8) 0.036(8) 0.024(7) 0.009(7) -0.002(7) -0.001(7)
C316 0.027(7) 0.033(7) 0.021(7) 0.016(6) -0.002(6) 0.008(6)
C321 0.011(6) 0.018(6) 0.022(6) 0.006(5) 0.004(5) 0.007(5)
C322 0.014(7) 0.022(7) 0.015(7) 0.007(6) 0.003(6) -0.002(6)
C323 0.016(7) 0.025(7) 0.019(7) 0.008(6) 0.000(6) 0.003(6)
C324 0.022(7) 0.029(7) 0.021(7) 0.009(6) 0.004(6) 0.003(6)
C325 0.026(7) 0.027(7) 0.022(7) 0.011(6) 0.007(6) 0.006(6)
C326 0.019(7) 0.027(7) 0.028(7) 0.005(6) 0.006(6) 0.005(6)

loop_
_atom_type_symbol
_atom_type_description
_atom_type_scat_dispersion_real
_atom_type_scat_dispersion_imag
_atom_type_scat_source
C C 0.0033 0.0016 'International Tables Vol C Tables 4.2.6.8 and 6.1.1.4'
H H 0.0000 0.0000 'International Tables Vol C Tables 4.2.6.8 and 6.1.1.4'
Au Au -2.0133 8.8022 'International Tables Vol C Tables 4.2.6.8 and 6.1.1.4'
O O 0.0106 0.0060 'International Tables Vol C Tables 4.2.6.8 and 6.1.1.4'
P P 0.1023 0.0942 'International Tables Vol C Tables 4.2.6.8 and 6.1.1.4'
Ru Ru -1.2594 0.8363 'International Tables Vol C Tables 4.2.6.8 and 6.1.1.4'

loop_
_geom_angle_atom_site_label_1
_geom_angle_atom_site_label_2
_geom_angle_atom_site_label_3
_geom_angle
_geom_angle_site_symmetry_1
_geom_angle_site_symmetry_3
_geom_angle_publ_flag
P1 Au1 Ru2 132.48(14) . . ?
P1 Au1 Ru1 165.23(14) . . ?
Ru2 Au1 Ru1 62.26(5) . . ?
P1 Au1 Au3 125.38(14) . . ?
Ru2 Au1 Au3 59.98(4) . . ?
Ru1 Au1 Au3 57.48(4) . . ?
P1 Au1 Au2 127.32(14) . . ?
Ru2 Au1 Au2 58.18(4) . . ?
Ru1 Au1 Au2 57.95(4) . . ?
Au3 Au1 Au2 104.47(3) . . ?
P2 Au2 Ru1 137.14(14) . . ?
P2 Au2 Ru2 159.56(14) . . ?
Ru1 Au2 Ru2 62.65(5) . . ?
P2 Au2 Ru3 127.44(14) . . ?
Ru1 Au2 Ru3 58.70(5) . . ?
Ru2 Au2 Ru3 63.02(5) . . ?
P2 Au2 Au1 122.38(14) . . ?
Ru1 Au2 Au1 58.67(4) . . ?
Ru2 Au2 Au1 58.51(4) . . ?
Ru3 Au2 Au1 107.57(4) . . ?
P3 Au3 Ru1 133.59(14) . . ?
P3 Au3 Ru4 131.28(13) . . ?
Ru1 Au3 Ru4 67.14(5) . . ?
P3 Au3 Ru2 161.92(14) . . ?
Ru1 Au3 Ru2 62.24(5) . . ?
Ru4 Au3 Ru2 58.19(5) . . ?
P3 Au3 Au1 118.46(13) . . ?
Ru1 Au3 Au1 59.36(4) . . ?
Ru4 Au3 Au1 109.70(4) . . ?
Ru2 Au3 Au1 58.14(4) . . ?
C1 Ru1 C2 84.3(9) . . ?
C1 Ru1 C3 96.5(9) . . ?
C2 Ru1 C3 95.2(9) . . ?
C1 Ru1 Au3 117.1(7) . . ?
C2 Ru1 Au3 73.8(6) . . ?
C3 Ru1 Au3 142.6(6) . . ?
C1 Ru1 Ru3 126.0(7) . . ?
C2 Ru1 Ru3 134.6(6) . . ?
C3 Ru1 Ru3 53.2(7) . . ?
Au3 Ru1 Ru3 110.20(6) . . ?
C1 Ru1 Au2 75.7(7) . . ?
C2 Ru1 Au2 159.8(6) . . ?
C3 Ru1 Au2 89.4(7) . . ?
Au3 Ru1 Au2 113.27(6) . . ?
Ru3 Ru1 Au2 62.50(5) . . ?
C1 Ru1 Au1 69.2(6) . . ?
C2 Ru1 Au1 107.4(6) . . ?
C3 Ru1 Au1 151.3(7) . . ?
Au3 Ru1 Au1 63.16(4) . . ?
Ru3 Ru1 Au1 114.49(7) . . ?
Au2 Ru1 Au1 63.38(4) . . ?
C1 Ru1 Ru2 121.5(6) . . ?
C2 Ru1 Ru2 133.9(6) . . ?
C3 Ru1 Ru2 116.2(7) . . ?
Au3 Ru1 Ru2 60.69(5) . . ?
Ru3 Ru1 Ru2 63.00(6) . . ?
Au2 Ru1 Ru2 58.82(5) . . ?
Au1 Ru1 Ru2 58.82(5) . . ?
C1 Ru1 Ru4 174.1(6) . . ?
C2 Ru1 Ru4 95.6(6) . . ?
C3 Ru1 Ru4 89.4(6) . . ?
Au3 Ru1 Ru4 57.37(4) . . ?
Ru3 Ru1 Ru4 57.77(5) . . ?
Au2 Ru1 Ru4 104.12(6) . . ?
Au1 Ru1 Ru4 105.29(6) . . ?
Ru2 Ru1 Ru4 54.85(5) . . ?
C5 Ru2 C4 86.6(11) . . ?
C5 Ru2 C6 99.8(10) . . ?
C4 Ru2 C6 86.8(9) . . ?
C5 Ru2 Ru4 135.7(8) . . ?
C4 Ru2 Ru4 119.6(7) . . ?
C6 Ru2 Ru4 52.1(6) . . ?
C5 Ru2 Au2 73.1(7) . . ?
C4 Ru2 Au2 121.1(7) . . ?
C6 Ru2 Au2 149.9(7) . . ?
Ru4 Ru2 Au2 112.90(6) . . ?
C5 Ru2 Au1 107.1(8) . . ?
C4 Ru2 Au1 71.8(7) . . ?
C6 Ru2 Au1 144.1(7) . . ?
Ru4 Ru2 Au1 114.59(7) . . ?
Au2 Ru2 Au1 63.31(4) . . ?
C5 Ru2 Au3 162.6(8) . . ?
C4 Ru2 Au3 77.2(7) . . ?
C6 Ru2 Au3 85.9(6) . . ?
Ru4 Ru2 Au3 60.05(5) . . ?
Au2 Ru2 Au3 109.78(6) . . ?
Au1 Ru2 Au3 61.87(4) . . ?
C5 Ru2 Ru1 131.0(7) . . ?
C4 Ru2 Ru1 123.6(7) . . ?
C6 Ru2 Ru1 117.7(6) . . ?
Ru4 Ru2 Ru1 65.81(6) . . ?
Au2 Ru2 Ru1 58.53(5) . . ?
Au1 Ru2 Ru1 58.93(5) . . ?
Au3 Ru2 Ru1 57.06(5) . . ?
C5 Ru2 Ru3 94.0(8) . . ?
C4 Ru2 Ru3 178.8(7) . . ?
C6 Ru2 Ru3 92.1(6) . . ?
Ru4 Ru2 Ru3 59.35(5) . . ?
Au2 Ru2 Ru3 60.05(5) . . ?
Au1 Ru2 Ru3 108.95(6) . . ?
Au3 Ru2 Ru3 102.24(6) . . ?
Ru1 Ru2 Ru3 56.56(5) . . ?
C5 Ru2 H1 97.9(11) . . ?
C4 Ru2 H1 144.8(10) . . ?
C6 Ru2 H1 58.1(10) . . ?
Ru4 Ru2 H1 39.8(7) . . ?
Au2 Ru2 H1 93.3(7) . . ?
Au1 Ru2 H1 137.5(9) . . ?
Au3 Ru2 H1 99.0(7) . . ?
Ru1 Ru2 H1 78.7(9) . . ?
Ru3 Ru2 H1 34.1(7) . . ?
C9 Ru3 C8 96.7(11) . . ?
C9 Ru3 C7 96.9(9) . . ?
C8 Ru3 C7 92.7(9) . . ?
C9 Ru3 C3 83.1(9) . . ?
C8 Ru3 C3 178.2(9) . . ?
C7 Ru3 C3 89.1(8) . . ?
C9 Ru3 Ru1 115.5(7) . . ?
C8 Ru3 Ru1 135.2(7) . . ?
C7 Ru3 Ru1 112.2(6) . . ?
C3 Ru3 Ru1 43.8(6) . . ?
C9 Ru3 Ru4 84.2(7) . . ?
C8 Ru3 Ru4 88.3(7) . . ?
C7 Ru3 Ru4 178.4(6) . . ?
C3 Ru3 Ru4 89.9(6) . . ?
Ru1 Ru3 Ru4 66.30(6) . . ?
C9 Ru3 Au2 160.3(8) . . ?
C8 Ru3 Au2 99.3(8) . . ?
C7 Ru3 Au2 70.9(6) . . ?
C3 Ru3 Au2 81.3(5) . . ?
Ru1 Ru3 Au2 58.80(5) . . ?
Ru4 Ru3 Au2 107.65(6) . . ?
C9 Ru3 Ru2 139.6(7) . . ?
C8 Ru3 Ru2 74.8(7) . . ?
C7 Ru3 Ru2 122.5(6) . . ?
C3 Ru3 Ru2 104.2(6) . . ?
Ru1 Ru3 Ru2 60.44(5) . . ?
Ru4 Ru3 Ru2 56.57(5) . . ?
Au2 Ru3 Ru2 56.93(4) . . ?
C9 Ru3 H1 108.1(10) . . ?
C8 Ru3 H1 57.6(11) . . ?
C7 Ru3 H1 142.4(9) . . ?
C3 Ru3 H1 120.7(11) . . ?
Ru1 Ru3 H1 82.2(9) . . ?
Ru4 Ru3 H1 37.6(7) . . ?
Au2 Ru3 H1 90.3(7) . . ?
Ru2 Ru3 H1 34.2(8) . . ?
C11 Ru4 C12 92.8(9) . . ?
C11 Ru4 C10 98.8(9) . . ?
C12 Ru4 C10 97.5(10) . . ?
C11 Ru4 C6 83.4(9) . . ?
C12 Ru4 C6 87.1(9) . . ?
C10 Ru4 C6 174.8(8) . . ?
C11 Ru4 Ru2 111.6(7) . . ?
C12 Ru4 Ru2 117.3(7) . . ?
C10 Ru4 Ru2 131.2(6) . . ?
C6 Ru4 Ru2 43.8(5) . . ?
C11 Ru4 Au3 73.8(6) . . ?
C12 Ru4 Au3 163.8(7) . . ?
C10 Ru4 Au3 93.6(6) . . ?
C6 Ru4 Au3 82.4(6) . . ?
Ru2 Ru4 Au3 61.76(5) . . ?
C11 Ru4 Ru3 173.6(7) . . ?
C12 Ru4 Ru3 85.5(7) . . ?
C10 Ru4 Ru3 87.5(7) . . ?
C6 Ru4 Ru3 90.4(6) . . ?
Ru2 Ru4 Ru3 64.08(6) . . ?
Au3 Ru4 Ru3 106.80(6) . . ?
C11 Ru4 Ru1 126.9(6) . . ?
C12 Ru4 Ru1 139.7(7) . . ?
C10 Ru4 Ru1 71.9(6) . . ?
C6 Ru4 Ru1 103.0(5) . . ?
Ru2 Ru4 Ru1 59.34(5) . . ?
Au3 Ru4 Ru1 55.50(4) . . ?
Ru3 Ru4 Ru1 55.93(5) . . ?
C11 Ru4 H1 136.1(10) . . ?
C12 Ru4 H1 82.5(11) . . ?
C10 Ru4 H1 125.1(10) . . ?
C6 Ru4 H1 52.9(9) . . ?
Ru2 Ru4 H1 39.9(7) . . ?
Au3 Ru4 H1 100.7(8) . . ?
Ru3 Ru4 H1 37.6(7) . . ?
Ru1 Ru4 H1 73.8(9) . . ?
O1 C1 Ru1 175.3(18) . . ?
O2 C2 Ru1 174.1(19) . . ?
O3 C3 Ru1 144.8(19) . . ?
O3 C3 Ru3 132.1(17) . . ?
Ru1 C3 Ru3 83.1(8) . . ?
O4 C4 Ru2 173(2) . . ?
O5 C5 Ru2 175(2) . . ?
O6 C6 Ru2 144.9(16) . . ?
O6 C6 Ru4 130.6(15) . . ?
Ru2 C6 Ru4 84.1(8) . . ?
O7 C7 Ru3 173.5(19) . . ?
O8 C8 Ru3 171(2) . . ?
O9 C9 Ru3 177(2) . . ?
O10 C10 Ru4 171.8(18) . . ?
O11 C11 Ru4 174.0(19) . . ?
O12 C12 Ru4 178(2) . . ?
C111 P1 C101 102.6(7) . . ?
C111 P1 C121 104.3(7) . . ?
C101 P1 C121 104.9(7) . . ?
C111 P1 Au1 111.5(5) . . ?
C101 P1 Au1 114.0(5) . . ?
C121 P1 Au1 118.0(5) . . ?
C102 C101 C106 120.0 . . ?
C102 C101 P1 118.5(8) . . ?
C106 C101 P1 121.2(8) . . ?
C101 C102 C103 120.0 . . ?
C101 C102 H102 120.0 . . ?
C103 C102 H102 120.0 . . ?
C104 C103 C102 120.0 . . ?
C104 C103 H103 120.0 . . ?
C102 C103 H103 120.0 . . ?
C105 C104 C103 120.0 . . ?
C105 C104 H104 120.0 . . ?
C103 C104 H104 120.0 . . ?
C104 C105 C106 120.0 . . ?
C104 C105 H105 120.0 . . ?
C106 C105 H105 120.0 . . ?
C105 C106 C101 120.0 . . ?
C105 C106 H106 120.0 . . ?
C101 C106 H106 120.0 . . ?
C112 C111 C116 120.0 . . ?
C112 C111 P1 121.4(8) . . ?
C116 C111 P1 118.5(8) . . ?
C113 C112 C111 120.0 . . ?
C113 C112 H112 120.0 . . ?
C111 C112 H112 120.0 . . ?
C114 C113 C112 120.0 . . ?
C114 C113 H113 120.0 . . ?
C112 C113 H113 120.0 . . ?
C113 C114 C115 120.0 . . ?
C113 C114 H114 120.0 . . ?
C115 C114 H114 120.0 . . ?
C116 C115 C114 120.0 . . ?
C116 C115 H115 120.0 . . ?
C114 C115 H115 120.0 . . ?
C115 C116 C111 120.0 . . ?
C115 C116 H116 120.0 . . ?
C111 C116 H116 120.0 . . ?
C122 C121 C126 120.0 . . ?
C122 C121 P1 121.7(7) . . ?
C126 C121 P1 118.2(7) . . ?
C123 C122 C121 120.0 . . ?
C123 C122 H122 120.0 . . ?
C121 C122 H122 120.0 . . ?
C122 C123 C124 120.0 . . ?
C122 C123 H123 120.0 . . ?
C124 C123 H123 120.0 . . ?
C123 C124 C125 120.0 . . ?
C123 C124 H124 120.0 . . ?
C125 C124 H124 120.0 . . ?
C126 C125 C124 120.0 . . ?
C126 C125 H125 120.0 . . ?
C124 C125 H125 120.0 . . ?
C125 C126 C121 120.0 . . ?
C125 C126 H126 120.0 . . ?
C121 C126 H126 120.0 . . ?
C221 P2 C201 102.8(7) . . ?
C221 P2 C211 104.8(7) . . ?
C201 P2 C211 107.9(7) . . ?
C221 P2 Au2 115.3(5) . . ?
C201 P2 Au2 111.7(5) . . ?
C211 P2 Au2 113.6(5) . . ?
C202 C201 C206 120.0 . . ?
C202 C201 P2 120.8(7) . . ?
C206 C201 P2 119.2(7) . . ?
C203 C202 C201 120.0 . . ?
C203 C202 H202 120.0 . . ?
C201 C202 H202 120.0 . . ?
C204 C203 C202 120.0 . . ?
C204 C203 H203 120.0 . . ?
C202 C203 H203 120.0 . . ?
C203 C204 C205 120.0 . . ?
C203 C204 H204 120.0 . . ?
C205 C204 H204 120.0 . . ?
C206 C205 C204 120.0 . . ?
C206 C205 H205 120.0 . . ?
C204 C205 H205 120.0 . . ?
C205 C206 C201 120.0 . . ?
C205 C206 H206 120.0 . . ?
C201 C206 H206 120.0 . . ?
C212 C211 C216 120.0 . . ?
C212 C211 P2 123.1(8) . . ?
C216 C211 P2 116.8(8) . . ?
C211 C212 C213 120.0 . . ?
C211 C212 H212 120.0 . . ?
C213 C212 H212 120.0 . . ?
C212 C213 C214 120.0 . . ?
C212 C213 H213 120.0 . . ?
C214 C213 H213 120.0 . . ?
C213 C214 C215 120.0 . . ?
C213 C214 H214 120.0 . . ?
C215 C214 H214 120.0 . . ?
C216 C215 C214 120.0 . . ?
C216 C215 H215 120.0 . . ?
C214 C215 H215 120.0 . . ?
C215 C216 C211 120.0 . . ?
C215 C216 H216 120.0 . . ?
C211 C216 H216 120.0 . . ?
C222 C221 C226 120.0 . . ?
C222 C221 P2 116.4(8) . . ?
C226 C221 P2 123.5(8) . . ?
C221 C222 C223 120.0 . . ?
C221 C222 H222 120.0 . . ?
C223 C222 H222 120.0 . . ?
C224 C223 C222 120.0 . . ?
C224 C223 H223 120.0 . . ?
C222 C223 H223 120.0 . . ?
C223 C224 C225 120.0 . . ?
C223 C224 H224 120.0 . . ?
C225 C224 H224 120.0 . . ?
C226 C225 C224 120.0 . . ?
C226 C225 H225 120.0 . . ?
C224 C225 H225 120.0 . . ?
C225 C226 C221 120.0 . . ?
C225 C226 H226 120.0 . . ?
C221 C226 H226 120.0 . . ?
C311 P3 C301 106.0(7) . . ?
C311 P3 C321 106.1(7) . . ?
C301 P3 C321 104.4(7) . . ?
C311 P3 Au3 115.0(5) . . ?
C301 P3 Au3 112.4(5) . . ?
C321 P3 Au3 112.1(5) . . ?
C302 C301 C306 120.0 . . ?
C302 C301 P3 120.9(7) . . ?
C306 C301 P3 119.1(7) . . ?
C303 C302 C301 120.0 . . ?
C303 C302 H302 120.0 . . ?
C301 C302 H302 120.0 . . ?
C302 C303 C304 120.0 . . ?
C302 C303 H303 120.0 . . ?
C304 C303 H303 120.0 . . ?
C305 C304 C303 120.0 . . ?
C305 C304 H304 120.0 . . ?
C303 C304 H304 120.0 . . ?
C306 C305 C304 120.0 . . ?
C306 C305 H305 120.0 . . ?
C304 C305 H305 120.0 . . ?
C305 C306 C301 120.0 . . ?
C305 C306 H306 120.0 . . ?
C301 C306 H306 120.0 . . ?
C312 C311 C316 120.0 . . ?
C312 C311 P3 117.3(8) . . ?
C316 C311 P3 122.4(8) . . ?
C313 C312 C311 120.0 . . ?
C313 C312 H312 120.0 . . ?
C311 C312 H312 120.0 . . ?
C312 C313 C314 120.0 . . ?
C312 C313 H313 120.0 . . ?
C314 C313 H313 120.0 . . ?
C313 C314 C315 120.0 . . ?
C313 C314 H314 120.0 . . ?
C315 C314 H314 120.0 . . ?
C316 C315 C314 120.0 . . ?
C316 C315 H315 120.0 . . ?
C314 C315 H315 120.0 . . ?
C315 C316 C311 120.0 . . ?
C315 C316 H316 120.0 . . ?
C311 C316 H316 120.0 . . ?
C322 C321 C326 120.0 . . ?
C322 C321 P3 119.4(7) . . ?
C326 C321 P3 120.6(7) . . ?
C321 C322 C323 120.0 . . ?
C321 C322 H322 120.0 . . ?
C323 C322 H322 120.0 . . ?
C324 C323 C322 120.0 . . ?
C324 C323 H323 120.0 . . ?
C322 C323 H323 120.0 . . ?
C323 C324 C325 120.0 . . ?
C323 C324 H324 120.0 . . ?
C325 C324 H324 120.0 . . ?
C324 C325 C326 120.0 . . ?
C324 C325 H325 120.0 . . ?
C326 C325 H325 120.0 . . ?
C325 C326 C321 120.0 . . ?
C325 C326 H326 120.0 . . ?
C321 C326 H326 120.0 . . ?

loop_
_geom_bond_atom_site_label_1
_geom_bond_atom_site_label_2
_geom_bond_distance
_geom_bond_site_symmetry_2
_geom_bond_publ_flag
Au1 P1 2.286(5) . ?
Au1 Ru2 2.8168(17) . ?
Au1 Ru1 2.8201(17) . ?
Au1 Au3 2.9247(11) . ?
Au1 Au2 2.9515(12) . ?
Au2 P2 2.311(5) . ?
Au2 Ru1 2.7984(18) . ?
Au2 Ru2 2.8069(18) . ?
Au2 Ru3 2.9022(18) . ?
Au3 P3 2.304(5) . ?
Au3 Ru1 2.7637(18) . ?
Au3 Ru4 2.8242(18) . ?
Au3 Ru2 2.8715(18) . ?
Ru1 C1 1.86(2) . ?
Ru1 C2 1.90(2) . ?
Ru1 C3 1.95(2) . ?
Ru1 Ru3 2.796(2) . ?
Ru1 Ru2 2.914(2) . ?
Ru1 Ru4 3.090(2) . ?
Ru2 C5 1.90(2) . ?
Ru2 C4 1.91(2) . ?
Ru2 C6 1.93(2) . ?
Ru2 Ru4 2.770(2) . ?
Ru2 Ru3 2.985(2) . ?
Ru2 H1 1.80(2) . ?
Ru3 C9 1.88(3) . ?
Ru3 C8 1.89(2) . ?
Ru3 C7 1.97(2) . ?
Ru3 C3 2.25(2) . ?
Ru3 Ru4 2.855(2) . ?
Ru3 H1 1.80(2) . ?
Ru4 C11 1.86(2) . ?
Ru4 C12 1.88(2) . ?
Ru4 C10 1.91(2) . ?
Ru4 C6 2.20(2) . ?
Ru4 H1 1.80(2) . ?
C1 O1 1.17(3) . ?
C2 O2 1.09(2) . ?
C3 O3 1.15(3) . ?
C4 O4 1.06(3) . ?
C5 O5 1.12(3) . ?
C6 O6 1.21(3) . ?
C7 O7 1.07(3) . ?
C8 O8 1.15(3) . ?
C9 O9 1.12(3) . ?
C10 O10 1.15(3) . ?
C11 O11 1.19(3) . ?
C12 O12 1.15(3) . ?
P1 C111 1.807(11) . ?
P1 C101 1.817(11) . ?
P1 C121 1.829(10) . ?
C101 C102 1.3900 . ?
C101 C106 1.3900 . ?
C102 C103 1.3900 . ?
C102 H102 0.9500 . ?
C103 C104 1.3900 . ?
C103 H103 0.9500 . ?
C104 C105 1.3900 . ?
C104 H104 0.9500 . ?
C105 C106 1.3900 . ?
C105 H105 0.9500 . ?
C106 H106 0.9500 . ?
C111 C112 1.3900 . ?
C111 C116 1.3900 . ?
C112 C113 1.3900 . ?
C112 H112 0.9500 . ?
C113 C114 1.3900 . ?
C113 H113 0.9500 . ?
C114 C115 1.3900 . ?
C114 H114 0.9500 . ?
C115 C116 1.3900 . ?
C115 H115 0.9500 . ?
C116 H116 0.9500 . ?
C121 C122 1.3900 . ?
C121 C126 1.3900 . ?
C122 C123 1.3900 . ?
C122 H122 0.9500 . ?
C123 C124 1.3900 . ?
C123 H123 0.9500 . ?
C124 C125 1.3900 . ?
C124 H124 0.9500 . ?
C125 C126 1.3900 . ?
C125 H125 0.9500 . ?
C126 H126 0.9500 . ?
P2 C221 1.790(11) . ?
P2 C201 1.826(10) . ?
P2 C211 1.830(11) . ?
C201 C202 1.3900 . ?
C201 C206 1.3900 . ?
C202 C203 1.3900 . ?
C202 H202 0.9500 . ?
C203 C204 1.3900 . ?
C203 H203 0.9500 . ?
C204 C205 1.3900 . ?
C204 H204 0.9500 . ?
C205 C206 1.3900 . ?
C205 H205 0.9500 . ?
C206 H206 0.9500 . ?
C211 C212 1.3900 . ?
C211 C216 1.3900 . ?
C212 C213 1.3900 . ?
C212 H212 0.9500 . ?
C213 C214 1.3900 . ?
C213 H213 0.9500 . ?
C214 C215 1.3900 . ?
C214 H214 0.9500 . ?
C215 C216 1.3900 . ?
C215 H215 0.9500 . ?
C216 H216 0.9500 . ?
C221 C222 1.3900 . ?
C221 C226 1.3900 . ?
C222 C223 1.3900 . ?
C222 H222 0.9500 . ?
C223 C224 1.3900 . ?
C223 H223 0.9500 . ?
C224 C225 1.3900 . ?
C224 H224 0.9500 . ?
C225 C226 1.3900 . ?
C225 H225 0.9500 . ?
C226 H226 0.9500 . ?
P3 C311 1.808(11) . ?
P3 C301 1.817(10) . ?
P3 C321 1.842(11) . ?
C301 C302 1.3900 . ?
C301 C306 1.3900 . ?
C302 C303 1.3900 . ?
C302 H302 0.9500 . ?
C303 C304 1.3900 . ?
C303 H303 0.9500 . ?
C304 C305 1.3900 . ?
C304 H304 0.9500 . ?
C305 C306 1.3900 . ?
C305 H305 0.9500 . ?
C306 H306 0.9500 . ?
C311 C312 1.3900 . ?
C311 C316 1.3900 . ?
C312 C313 1.3900 . ?
C312 H312 0.9500 . ?
C313 C314 1.3900 . ?
C313 H313 0.9500 . ?
C314 C315 1.3900 . ?
C314 H314 0.9500 . ?
C315 C316 1.3900 . ?
C315 H315 0.9500 . ?
C316 H316 0.9500 . ?
C321 C322 1.3900 . ?
C321 C326 1.3900 . ?
C322 C323 1.3900 . ?
C322 H322 0.9500 . ?
C323 C324 1.3900 . ?
C323 H323 0.9500 . ?
C324 C325 1.3900 . ?
C324 H324 0.9500 . ?
C325 C326 1.3900 . ?
C325 H325 0.9500 . ?
C326 H326 0.9500 . ?
